data_7228683
loop_
_publ_author_name
'Liu, Jie'
'Li, Pei-Xin'
'Zeng, Hui-Yi'
'Guo, Guo-Cong'

_publ_section_title
;
 Two new photochromic coordination compounds with nonphotochromic ligands
 and different metal centers
;
_journal_issue 55
_journal_name_full 'RSC Adv.'
_journal_page_first 34901
_journal_paper_doi 10.1039/C7RA05352E
_journal_volume 7
_journal_year 2017
_chemical_formula_moiety
;
0.5(C10 H8 N2)\"i?1/2\"i?1/2Zn\"i?1/2\"i?1/22(C4 H5 O2)
;
_chemical_formula_sum 'C13 H14 N O4 Zn'
_chemical_formula_weight 313.64
_space_group_crystal_system triclinic
_space_group_IT_number 2
_space_group_name_Hall '-P 1'
_space_group_name_H-M_alt 'P -1'
_symmetry_space_group_name_Hall '-P 1'
_symmetry_space_group_name_H-M 'P -1'
_atom_sites_solution_hydrogens geom
_atom_sites_solution_primary direct
_atom_sites_solution_secondary difmap
_audit_creation_method SHELXL-2014/6
_audit_update_record
;
2017-04-05 deposited with the CCDC.
2017-06-26 downloaded from the CCDC.
;
_cell_angle_alpha 72.004(5)
_cell_angle_beta 76.996(4)
_cell_angle_gamma 76.160(4)
_cell_formula_units_Z 2
_cell_length_a 7.8730(4)
_cell_length_b 9.2372(5)
_cell_length_c 9.9610(5)
_cell_measurement_reflns_used 2551
_cell_measurement_temperature 293(2)
_cell_measurement_theta_max 27.5
_cell_measurement_theta_min 3.2
_cell_volume 659.95(6)
_computing_cell_refinement
;
CrysAlisPro, Agilent Technologies,
Version 1.171.36.28 (release 01-02-2013 CrysAlis171 .NET)
(compiled Feb  1 2013,16:14:44)
;
_computing_data_collection
;
CrysAlisPro, Agilent Technologies,
Version 1.171.36.28 (release 01-02-2013 CrysAlis171 .NET)
(compiled Feb  1 2013,16:14:44)
;
_computing_data_reduction
;
CrysAlisPro, Agilent Technologies,
Version 1.171.36.28 (release 01-02-2013 CrysAlis171 .NET)
(compiled Feb  1 2013,16:14:44)
;
_computing_structure_refinement 'SHELXL-2014/6 (Sheldrick, 2014)'
_computing_structure_solution 'SHELXL-2014/6 (Sheldrick, 2014)'
_diffrn_ambient_temperature 293(2)
_diffrn_detector_area_resol_mean 5.8140
_diffrn_measured_fraction_theta_full 0.954
_diffrn_measured_fraction_theta_max 0.813
_diffrn_measurement_device_type 'Rigaku Pilatus 200K'
_diffrn_measurement_method CCD_Profile_fitting
_diffrn_radiation_type MoK\a
_diffrn_radiation_wavelength 0.71073
_diffrn_reflns_av_R_equivalents 0.0330
_diffrn_reflns_av_unetI/netI 0.0369
_diffrn_reflns_Laue_measured_fraction_full 0.954
_diffrn_reflns_Laue_measured_fraction_max 0.813
_diffrn_reflns_limit_h_max 9
_diffrn_reflns_limit_h_min -10
_diffrn_reflns_limit_k_max 12
_diffrn_reflns_limit_k_min -12
_diffrn_reflns_limit_l_max 13
_diffrn_reflns_limit_l_min -11
_diffrn_reflns_number 6107
_diffrn_reflns_point_group_measured_fraction_full 0.954
_diffrn_reflns_point_group_measured_fraction_max 0.813
_diffrn_reflns_theta_full 26.000
_diffrn_reflns_theta_max 30.446
_diffrn_reflns_theta_min 2.179
_diffrn_source 'Rotating Anode'
_exptl_absorpt_coefficient_mu 1.869
_exptl_absorpt_correction_T_max 1.000
_exptl_absorpt_correction_T_min 0.662
_exptl_absorpt_correction_type multi-scan
_exptl_absorpt_process_details
;
CrysAlisPro, Agilent Technologies,
Version 1.171.36.28 (release 01-02-2013 CrysAlis171 .NET)
(compiled Feb  1 2013,16:14:44)
Empirical absorption correction using spherical harmonics,
 implemented in SCALE3 ABSPACK scaling algorithm.
;
_exptl_crystal_colour Colorless
_exptl_crystal_density_diffrn 1.578
_exptl_crystal_density_method 'not measured'
_exptl_crystal_description Prism
_exptl_crystal_F_000 322
_exptl_crystal_size_max 0.20
_exptl_crystal_size_mid 0.20
_exptl_crystal_size_min 0.20
_refine_diff_density_max 0.706
_refine_diff_density_min -1.754
_refine_diff_density_rms 0.116
_refine_ls_extinction_method none
_refine_ls_goodness_of_fit_ref 1.021
_refine_ls_hydrogen_treatment constr
_refine_ls_matrix_type full
_refine_ls_number_parameters 172
_refine_ls_number_reflns 3260
_refine_ls_number_restraints 0
_refine_ls_restrained_S_all 1.021
_refine_ls_R_factor_all 0.0494
_refine_ls_R_factor_gt 0.0434
_refine_ls_shift/su_max 0.002
_refine_ls_shift/su_mean 0.000
_refine_ls_structure_factor_coef Fsqd
_refine_ls_weighting_details 'w=1/[\s^2^(Fo^2^)+(0.0818P)^2^] where P=(Fo^2^+2Fc^2^)/3'
_refine_ls_weighting_scheme calc
_refine_ls_wR_factor_gt 0.1148
_refine_ls_wR_factor_ref 0.1167
_reflns_Friedel_coverage 0.000
_reflns_number_gt 2758
_reflns_number_total 3260
_reflns_threshold_expression 'I > 2\s(I)'
_cod_data_source_file c7ra05352e2.cif
_cod_data_source_block lj64
_cod_depositor_comments
;
The following automatic conversions were performed:

'_exptl_absorpt_correction_type' value 'Multi-scan' changed to
'multi-scan' according to
/home/data/users/saulius/crontab/automatic-downloads/rss-feeds/RSC/lib/dictionaries/cif_core.dic
dictionary named 'cif_core.dic' version 2.4.2 from 2011-04-26.

Automatic conversion script
Id: cif_fix_values 4973 2017-02-22 13:04:09Z antanas 
;
_cod_original_cell_volume 659.96(6)
_cod_original_formula_sum 'C13 H14 N1 O4 Zn1'
_cod_database_code 7228683
_shelx_space_group_comment
;
The symmetry employed for this shelxl refinement is uniquely defined
by the following loop, which should always be used as a source of
symmetry information in preference to the above space-group names.
They are only intended as comments.
;
_shelxl_version_number 2014/6

loop_
_space_group_symop_operation_xyz
'x, y, z'
'-x, -y, -z'

loop_
_atom_site_label
_atom_site_type_symbol
_atom_site_fract_x
_atom_site_fract_y
_atom_site_fract_z
_atom_site_U_iso_or_equiv
_atom_site_adp_type
_atom_site_occupancy
_atom_site_site_symmetry_order
_atom_site_calc_flag
_atom_site_refinement_flags_posn
_atom_site_refinement_flags_adp
Zn1 Zn 0.91448(3) 1.00109(3) 0.38503(3) 0.02867(13) Uani 1 1 d . .
C1 C 0.2618(5) 1.4292(4) 0.6530(5) 0.0726(12) Uani 1 1 d . .
H1A H 0.1750 1.4469 0.5930 0.109 Uiso 1 1 calc R U
H1B H 0.2156 1.3793 0.7498 0.109 Uiso 1 1 calc R U
H1C H 0.2890 1.5264 0.6494 0.109 Uiso 1 1 calc R U
C2 C 0.4271(4) 1.3278(3) 0.6015(4) 0.0465(7) Uani 1 1 d . .
H2A H 0.4266 1.2956 0.5219 0.056 Uiso 1 1 calc R U
C3 C 0.5721(4) 1.2805(3) 0.6584(3) 0.0409(6) Uani 1 1 d . .
H3A H 0.5753 1.3150 0.7360 0.049 Uiso 1 1 calc R U
C4 C 0.7317(3) 1.1757(3) 0.6078(3) 0.0309(5) Uani 1 1 d . .
C5 C 1.2374(6) 1.6038(4) 0.0254(4) 0.0670(10) Uani 1 1 d . .
H5A H 1.2201 1.6228 -0.0713 0.101 Uiso 1 1 calc R U
H5B H 1.1723 1.6893 0.0622 0.101 Uiso 1 1 calc R U
H5C H 1.3613 1.5923 0.0276 0.101 Uiso 1 1 calc R U
C6 C 1.1729(4) 1.4593(3) 0.1153(3) 0.0450(7) Uani 1 1 d . .
H6A H 1.1263 1.4078 0.0692 0.054 Uiso 1 1 calc R U
C7 C 1.1751(4) 1.3977(3) 0.2512(3) 0.0406(6) Uani 1 1 d . .
H7A H 1.2199 1.4482 0.2994 0.049 Uiso 1 1 calc R U
C8 C 1.1107(3) 1.2515(3) 0.3349(3) 0.0326(5) Uani 1 1 d . .
C11 C 0.8312(3) 0.9382(3) 0.1356(3) 0.0364(6) Uani 1 1 d . .
H11A H 0.9498 0.8901 0.1281 0.044 Uiso 1 1 calc R U
C12 C 0.7359(3) 0.9345(3) 0.0379(3) 0.0358(6) Uani 1 1 d . .
H12A H 0.7897 0.8872 -0.0349 0.043 Uiso 1 1 calc R U
C13 C 0.5567(3) 1.0029(3) 0.0494(2) 0.0258(5) Uani 1 1 d . .
C14 C 0.4882(3) 1.0758(3) 0.1574(3) 0.0326(5) Uani 1 1 d . .
H14A H 0.3703 1.1256 0.1671 0.039 Uiso 1 1 calc R U
C15 C 0.5930(4) 1.0750(3) 0.2500(3) 0.0340(5) Uani 1 1 d . .
H15A H 0.5435 1.1239 0.3222 0.041 Uiso 1 1 calc R U
O1 O 0.8549(3) 1.1342(2) 0.6787(2) 0.0421(5) Uani 1 1 d . .
O2 O 0.7318(3) 1.1339(2) 0.4986(2) 0.0415(5) Uani 1 1 d . .
O3 O 1.1463(3) 1.1961(2) 0.4594(2) 0.0454(5) Uani 1 1 d . .
O4 O 1.0304(3) 1.1920(2) 0.2764(2) 0.0411(5) Uani 1 1 d . .
N1 N 0.7640(3) 1.0067(2) 0.2409(2) 0.0284(4) Uani 1 1 d . .

loop_
_atom_site_aniso_label
_atom_site_aniso_U_11
_atom_site_aniso_U_22
_atom_site_aniso_U_33
_atom_site_aniso_U_23
_atom_site_aniso_U_13
_atom_site_aniso_U_12
Zn1 0.02841(17) 0.03729(19) 0.02200(18) -0.00478(11) -0.00702(11) -0.01071(12)
C1 0.0437(18) 0.052(2) 0.087(3) 0.0039(18) 0.0111(18) 0.0056(15)
C2 0.0380(14) 0.0409(16) 0.0483(17) -0.0023(12) 0.0005(12) -0.0040(12)
C3 0.0406(14) 0.0401(15) 0.0391(15) -0.0120(12) 0.0017(12) -0.0074(11)
C4 0.0304(12) 0.0304(12) 0.0296(13) -0.0048(10) -0.0001(10) -0.0100(9)
C5 0.078(3) 0.050(2) 0.062(2) 0.0146(16) -0.0142(19) -0.0286(18)
C6 0.0494(17) 0.0373(14) 0.0448(16) 0.0008(12) -0.0105(13) -0.0146(12)
C7 0.0449(15) 0.0364(14) 0.0404(15) -0.0043(11) -0.0054(12) -0.0169(11)
C8 0.0293(11) 0.0325(12) 0.0308(12) -0.0042(10) 0.0006(10) -0.0069(9)
C11 0.0243(11) 0.0574(17) 0.0310(13) -0.0160(12) -0.0054(10) -0.0079(11)
C12 0.0249(11) 0.0567(17) 0.0300(13) -0.0196(12) -0.0028(10) -0.0066(11)
C13 0.0236(10) 0.0339(12) 0.0196(10) -0.0025(8) -0.0046(8) -0.0099(9)
C14 0.0270(12) 0.0427(14) 0.0312(13) -0.0141(11) -0.0086(10) -0.0030(10)
C15 0.0331(12) 0.0428(14) 0.0301(13) -0.0145(11) -0.0079(10) -0.0054(10)
O1 0.0371(10) 0.0516(12) 0.0371(11) -0.0139(9) -0.0067(8) -0.0039(9)
O2 0.0360(10) 0.0520(12) 0.0375(11) -0.0178(9) -0.0048(8) -0.0036(8)
O3 0.0558(13) 0.0457(11) 0.0335(10) 0.0028(8) -0.0092(9) -0.0230(9)
O4 0.0458(11) 0.0409(10) 0.0378(10) -0.0041(8) -0.0038(8) -0.0215(9)
N1 0.0280(10) 0.0347(10) 0.0231(10) -0.0032(8) -0.0068(8) -0.0104(8)

loop_
_atom_type_symbol
_atom_type_description
_atom_type_scat_dispersion_real
_atom_type_scat_dispersion_imag
_atom_type_scat_source
C C 0.0033 0.0016 'International Tables Vol C Tables 4.2.6.8 and 6.1.1.4'
H H 0.0000 0.0000 'International Tables Vol C Tables 4.2.6.8 and 6.1.1.4'
N N 0.0061 0.0033 'International Tables Vol C Tables 4.2.6.8 and 6.1.1.4'
O O 0.0106 0.0060 'International Tables Vol C Tables 4.2.6.8 and 6.1.1.4'
Zn Zn 0.2839 1.4301 'International Tables Vol C Tables 4.2.6.8 and 6.1.1.4'

loop_
_geom_angle_atom_site_label_1
_geom_angle_atom_site_label_2
_geom_angle_atom_site_label_3
_geom_angle
_geom_angle_site_symmetry_1
_geom_angle_site_symmetry_3
O2 Zn1 O1 160.77(9) . 2_776
O2 Zn1 N1 98.10(9) . .
O1 Zn1 N1 101.13(8) 2_776 .
O2 Zn1 O4 88.96(8) . .
O1 Zn1 O4 88.21(8) 2_776 .
N1 Zn1 O4 100.00(8) . .
O2 Zn1 O3 89.72(9) . 2_776
O1 Zn1 O3 86.77(9) 2_776 2_776
N1 Zn1 O3 99.10(8) . 2_776
O4 Zn1 O3 160.85(9) . 2_776
O2 Zn1 Zn1 75.32(6) . 2_776
O1 Zn1 Zn1 85.45(6) 2_776 2_776
N1 Zn1 Zn1 172.57(6) . 2_776
O4 Zn1 Zn1 83.51(6) . 2_776
O3 Zn1 Zn1 77.68(6) 2_776 2_776
C2 C1 H1A 109.5 . .
C2 C1 H1B 109.5 . .
H1A C1 H1B 109.5 . .
C2 C1 H1C 109.5 . .
H1A C1 H1C 109.5 . .
H1B C1 H1C 109.5 . .
C3 C2 C1 125.9(4) . .
C3 C2 H2A 117.1 . .
C1 C2 H2A 117.1 . .
C2 C3 C4 124.6(3) . .
C2 C3 H3A 117.7 . .
C4 C3 H3A 117.7 . .
O1 C4 O2 125.0(2) . .
O1 C4 C3 116.8(2) . .
O2 C4 C3 118.2(2) . .
C6 C5 H5A 109.5 . .
C6 C5 H5B 109.5 . .
H5A C5 H5B 109.5 . .
C6 C5 H5C 109.5 . .
H5A C5 H5C 109.5 . .
H5B C5 H5C 109.5 . .
C7 C6 C5 126.8(3) . .
C7 C6 H6A 116.6 . .
C5 C6 H6A 116.6 . .
C6 C7 C8 124.3(3) . .
C6 C7 H7A 117.9 . .
C8 C7 H7A 117.9 . .
O4 C8 O3 125.3(3) . .
O4 C8 C7 118.7(2) . .
O3 C8 C7 115.9(2) . .
N1 C11 C12 123.9(2) . .
N1 C11 H11A 118.1 . .
C12 C11 H11A 118.1 . .
C11 C12 C13 118.9(2) . .
C11 C12 H12A 120.6 . .
C13 C12 H12A 120.6 . .
C14 C13 C12 117.1(2) . .
C14 C13 C13 121.3(3) . 2_675
C12 C13 C13 121.7(3) . 2_675
C15 C14 C13 120.3(2) . .
C15 C14 H14A 119.9 . .
C13 C14 H14A 119.9 . .
N1 C15 C14 122.7(3) . .
N1 C15 H15A 118.6 . .
C14 C15 H15A 118.6 . .
C4 O1 Zn1 120.55(17) . 2_776
C4 O2 Zn1 133.53(18) . .
C8 O3 Zn1 130.22(19) . 2_776
C8 O4 Zn1 122.80(17) . .
C11 N1 C15 117.1(2) . .
C11 N1 Zn1 121.10(17) . .
C15 N1 Zn1 121.75(18) . .

loop_
_geom_bond_atom_site_label_1
_geom_bond_atom_site_label_2
_geom_bond_distance
_geom_bond_site_symmetry_2
Zn1 O2 2.0334(19) .
Zn1 O1 2.0363(19) 2_776
Zn1 N1 2.038(2) .
Zn1 O4 2.0639(19) .
Zn1 O3 2.0700(19) 2_776
Zn1 Zn1 2.8993(5) 2_776
C1 C2 1.499(4) .
C1 H1A 0.9600 .
C1 H1B 0.9600 .
C1 H1C 0.9600 .
C2 C3 1.310(4) .
C2 H2A 0.9300 .
C3 C4 1.485(4) .
C3 H3A 0.9300 .
C4 O1 1.245(3) .
C4 O2 1.262(3) .
C5 C6 1.491(4) .
C5 H5A 0.9600 .
C5 H5B 0.9600 .
C5 H5C 0.9600 .
C6 C7 1.299(4) .
C6 H6A 0.9300 .
C7 C8 1.490(4) .
C7 H7A 0.9300 .
C8 O4 1.253(3) .
C8 O3 1.255(3) .
C11 N1 1.335(4) .
C11 C12 1.368(4) .
C11 H11A 0.9300 .
C12 C13 1.396(3) .
C12 H12A 0.9300 .
C13 C14 1.384(3) .
C13 C13 1.489(5) 2_675
C14 C15 1.366(4) .
C14 H14A 0.9300 .
C15 N1 1.339(3) .
C15 H15A 0.9300 .
O1 Zn1 2.0363(19) 2_776
O3 Zn1 2.0700(19) 2_776

loop_
_geom_torsion_atom_site_label_1
_geom_torsion_atom_site_label_2
_geom_torsion_atom_site_label_3
_geom_torsion_atom_site_label_4
_geom_torsion
_geom_torsion_site_symmetry_1
_geom_torsion_site_symmetry_4
C1 C2 C3 C4 177.8(3) . .
C2 C3 C4 O1 -175.9(3) . .
C2 C3 C4 O2 3.1(4) . .
C5 C6 C7 C8 -179.2(3) . .
C6 C7 C8 O4 -8.6(4) . .
C6 C7 C8 O3 169.8(3) . .
N1 C11 C12 C13 -1.5(4) . .
C11 C12 C13 C14 2.3(4) . .
C11 C12 C13 C13 -177.3(3) . 2_675
C12 C13 C14 C15 -2.0(4) . .
C13 C13 C14 C15 177.7(3) 2_675 .
C13 C14 C15 N1 0.7(4) . .
O2 C4 O1 Zn1 4.0(4) . 2_776
C3 C4 O1 Zn1 -177.10(17) . 2_776
O1 C4 O2 Zn1 -3.4(4) . .
C3 C4 O2 Zn1 177.71(18) . .
O4 C8 O3 Zn1 -2.0(4) . 2_776
C7 C8 O3 Zn1 179.72(18) . 2_776
O3 C8 O4 Zn1 7.4(4) . .
C7 C8 O4 Zn1 -174.35(17) . .
C12 C11 N1 C15 0.1(4) . .
C12 C11 N1 Zn1 178.3(2) . .
C14 C15 N1 C11 0.3(4) . .
C14 C15 N1 Zn1 -177.8(2) . .
